data_2004225
loop_
_publ_author_name
'Kokila, M. K.'
'Jain, A.'
Puttaraja
'Kulkarni, M. V.'
'Shivaprakash, N. C.'

_publ_section_title
;
 4-(4-Chloroanilinomethyl)-6-methylcoumarin
;
_journal_issue 12
_journal_name_full 'Acta Crystallographica Section C'
_journal_page_first 2585
_journal_page_last 2586
_journal_paper_doi 10.1107/S0108270195006263
_journal_volume 51
_journal_year 1995
_chemical_formula_sum 'C17 H14 Cl N O2'
_chemical_formula_weight 299.77
_space_group_IT_number 19
_symmetry_cell_setting orthorhombic
_symmetry_space_group_name_Hall 'P 2ac 2ab'
_symmetry_space_group_name_H-M 'P 21 21 21'
_atom_type_scat_source 'Cromer & Mann (1968) and Stewart, Davidson & Simpson (1965)'
_cell_angle_alpha 90
_cell_angle_beta 90
_cell_angle_gamma 90
_cell_formula_units_Z 4
_cell_length_a 14.040(3)
_cell_length_b 5.8040(10)
_cell_length_c 17.728(2)
_cell_measurement_reflns_used 25
_cell_measurement_temperature 300
_cell_measurement_theta_max 50
_cell_measurement_theta_min 40
_cell_volume 1444.6(4)
_diffrn_measurement_device 'Enraf-Nonius CAD-4'
_diffrn_measurement_method \w-2\q
_diffrn_radiation_type MoK\a
_diffrn_radiation_wavelength 0.7093
_diffrn_reflns_av_R_equivalents 0.0197
_diffrn_reflns_limit_h_max 16
_diffrn_reflns_limit_h_min -13
_diffrn_reflns_limit_k_max 6
_diffrn_reflns_limit_k_min 0
_diffrn_reflns_limit_l_max 21
_diffrn_reflns_limit_l_min -21
_diffrn_reflns_number 2903
_diffrn_reflns_theta_max 24.9
_diffrn_standards_interval_count 167
_diffrn_standards_number 3
_exptl_absorpt_coefficient_mu 0.26
_exptl_absorpt_correction_type none
_exptl_crystal_colour 'light brown'
_exptl_crystal_density_diffrn 1.378
_exptl_crystal_density_meas 1.37
_exptl_crystal_description plate
_exptl_crystal_size_max 0.3
_exptl_crystal_size_mid 0.2
_exptl_crystal_size_min 0.2
_refine_diff_density_max 0.200
_refine_diff_density_min -0.190
_refine_ls_extinction_method none
_refine_ls_goodness_of_fit_obs 4.41
_refine_ls_hydrogen_treatment refall
_refine_ls_number_parameters 246
_refine_ls_number_reflns 1300
_refine_ls_R_factor_obs 0.041
_refine_ls_shift/esd_max 0.623
_refine_ls_structure_factor_coef F
_refine_ls_weighting_details 'w = 1/\s^2^(F)'
_refine_ls_weighting_scheme calc
_refine_ls_wR_factor_obs 0.033
_reflns_number_observed 2218
_reflns_number_total 2530
_reflns_observed_criterion I>2.5\s(I)
_cod_data_source_file cr1165.cif
_cod_data_source_block cr1165a
_cod_depositor_comments
;
The following automatic conversions were performed:

'_refine_ls_weighting_scheme' value '1/\s^2^(F)' was changed to
'calc'. New tag '_refine_ls_weighting_details' was created. The value
of the new tag was set to 'w = 1/\s^2^(F)'.

Automatic conversion script
Id: cif_fix_values 3143 2015-03-26 13:38:13Z robertas 
;
_cod_original_cell_volume 1444.7(4)
_cod_database_code 2004225

loop_
_symmetry_equiv_pos_as_xyz
x,y,z
1/2-x,-y,1/2+z
-x,1/2+y,1/2-z
1/2+x,1/2-y,-z

loop_
_atom_site_aniso_label
_atom_site_aniso_U_11
_atom_site_aniso_U_22
_atom_site_aniso_U_33
_atom_site_aniso_U_12
_atom_site_aniso_U_13
_atom_site_aniso_U_23
Cl .0720(10) .0840(10) .0610(10) -.0150(10) .0070(10) -.0080(10)
O(1) .0250(10) .077(2) .0730(10) -.002(2) .0030(10) .009(2)
O(2) .0310(10) .088(2) .110(2) -.019(2) .0000(10) .008(2)
C(2) .039(2) .060(3) .065(2) -.008(2) .000(2) .017(2)
C(3) .028(2) .068(3) .058(2) -.004(2) -.001(2) .011(2)
C(4) .029(2) .059(3) .048(2) .001(2) .0010(10) .014(2)
C(5) .036(2) .069(3) .048(2) -.001(2) .001(2) .007(2)
C(6) .051(2) .065(3) .049(2) .005(3) -.001(2) .007(2)
C(7) .051(2) .073(3) .060(2) .007(3) .005(2) .003(3)
C(8) .048(2) .075(3) .055(2) .015(3) .008(2) .001(3)
C(9) .031(2) .069(3) .053(2) .000(2) -.004(2) .014(2)
C(10) .027(2) .059(3) .049(2) .004(2) .0010(10) .009(2)
C(11) .024(2) .047(2) .065(2) .000(2) .005(2) -.002(2)
C(12) .035(2) .046(2) .061(2) -.002(2) .006(2) -.002(2)
C(13) .036(2) .041(2) .066(2) -.005(2) .006(2) .001(2)
C(14) .031(2) .056(2) .063(2) -.017(2) .008(2) -.007(2)
C(15) .043(2) .049(3) .082(2) -.003(2) .009(2) -.013(2)
C(16) .036(2) .048(2) .081(2) .002(2) .000(2) -.002(2)
N(1) .035(2) .069(2) .065(2) .008(2) -.0030(10) .002(2)
C(17) .026(2) .080(3) .058(2) .006(2) .001(2) -.010(3)
C(18) .058(2) .070(3) .079(3) -.007(3) -.006(2) -.011(3)

loop_
_atom_site_label
_atom_site_fract_x
_atom_site_fract_y
_atom_site_fract_z
_atom_site_B_iso_or_equiv
Cl .88690(10) .0420(2) .39150(10) 5.71(5)
O(1) 1.13840(10) -0.2085(5) -.07100(10) 4.60(12)
O(2) 1.19580(10) .0775(5) -.00250(10) 6.01(14)
C(2) 1.1260(2) -.0289(7) -.0216(2) 4.32(17)
C(3) 1.0286(2) .0224(7) .0042(2) 4.04(17)
C(4) .9555(2) -0.1094(6) -.0185(2) 3.58(16)
C(5) .8984(2) -0.4435(7) -.0996(2) 4.03(16)
C(6) .9175(2) -0.6181(7) -0.1496(2) 4.32(17)
C(7) 1.0125(2) -0.6596(7) -0.1723(2) 4.83(19)
C(8) 1.0841(2) -0.5220(7) -0.1443(2) 4.69(18)
C(9) 1.0635(2) -0.3444(7) -.0954(2) 4.03(17)
C(10) .9698(2) -0.2978(6) -.0703(2) 3.52(16)
C(11) .8575(2) .1055(6) .1385(2) 3.57(16)
C(12) .9012(2) -.0879(6) .1710(2) 3.73(16)
C(13) .9106(2) -0.1054(6) .2487(2) 3.77(16)
C(14) .8766(2) .0668(7) .2936(2) 3.96(17)
C(15) .8342(2) .2613(7) .2633(2) 4.58(18)
C(16) .8252(2) .2800(7) .1856(2) 4.32(18)
N(1) .8466(2) .1300(6) .06140(10) 4.44(15)
C(17) .8543(2) -.0657(7) .0106(2) 4.33(17)
C(18) .8378(3) -0.7695(8) -0.1813(2) 5.5(2)
H(3) 1.022(2) .178(6) .0460(10) 6.1(9)
H(5) .824(2) -0.406(5) -.0820(10) 5.7(8)
H(7) 1.033(2) -0.795(7) -0.213(2) 8.8(11)
H(8) 1.154(2) -0.552(6) -0.1640(10) 6.9(9)
H(12) .925(2) -0.218(5) .1370(10) 4.3(7)
H(13) .939(2) -0.248(6) .274(2) 7.3(9)
H(15) .815(2) .388(6) .2980(10) 6.6(9)
H(16) .790(2) .415(6) .1630(10) 6.0(8)
H(N1) .804(3) .216(7) .048(2) 10.8(12)
H(17A) .831(2) -0.208(6) .0340(10) 5.4(8)
H(17B) .812(2) -.034(5) -.0370(10) 5.2(7)
H(18A) .823(2) -0.727(6) -0.2380(10) 6.9(9)
H(18B) .855(2) -0.935(6) -0.1780(10) 6.4(8)
H(18C) .777(2) -0.742(5) -0.1460(10) 5.6(8)

loop_
_geom_angle_atom_site_label_1
_geom_angle_atom_site_label_2
_geom_angle_atom_site_label_3
_geom_angle
_geom_angle_publ_flag
C(9) O(1) C(2) 122.4(2) yes
O(1) C(2) O(2) 117.7(3) yes
O(1) C(2) C(3) 118.0(3) yes
O(2) C(2) C(3) 124.3(3) yes
C(2) C(3) C(4) 120.1(3) yes
C(3) C(4) C(10) 121.1(3) yes
C(3) C(4) C(17) 121.0(3) yes
C(10) C(4) C(17) 117.9(3) yes
C(4) C(10) C(9) 118.3(3) yes
C(4) C(10) C(5) 126.1(3) yes
C(5) C(10) C(9) 115.6(3) yes
C(10) C(9) O(1) 119.9(3) yes
C(8) C(9) O(1) 117.7(3) yes
C(10) C(9) C(8) 122.4(3) yes
C(9) C(8) C(7) 120.5(3) yes
C(8) C(7) C(6) 119.2(3) yes
C(7) C(6) C(5) 119.6(3) yes
C(18) C(6) C(5) 121.2(3) yes
C(6) C(5) C(10) 122.7(3) yes
C(4) C(17) N(1) 114.0(3) yes
C(17) N(1) C(11) 121.6(3) yes
N(1) C(11) C(12) 122.4(3) yes
N(1) C(11) C(16) 118.9(3) yes
C(16) C(11) C(12) 118.7(3) yes
C(11) C(12) C(13) 120.5(3) yes
C(12) C(13) C(14) 119.5(3) yes
C(13) C(14) C(15) 121.5(3) yes
C(14) C(15) C(16) 119.2(3) yes
C(15) C(16) C(11) 120.7(3) yes
C(13) C(14) Cl 119.3(3) yes
C(15) C(14) Cl 119.2(3) yes

loop_
_geom_bond_atom_site_label_1
_geom_bond_atom_site_label_2
_geom_bond_distance
_geom_bond_publ_flag
O(1) C(2) 1.372(4) yes
O(2) C(2) 1.208(4) yes
C(2) C(3) 1.472(4) yes
C(3) C(4) 1.341(5) yes
C(4) C(10) 1.443(5) yes
C(10) C(9) 1.415(4) yes
C(9) O(1) 1.384(4) yes
C(9) C(8) 1.377(5) yes
C(8) C(7) 1.376(5) yes
C(7) C(6) 1.414(5) yes
C(6) C(18) 1.529(5) yes
C(6) C(5) 1.373(5) yes
C(5) C(10) 1.410(5) yes
C(4) C(17) 1.533(4) yes
C(17) N(1) 1.454(5) yes
N(1) C(11) 1.383(4) yes
C(11) C(12) 1.403(5) yes
C(12) C(13) 1.388(4) yes
C(13) C(14) 1.364(5) yes
C(14) C(15) 1.384(5) yes
C(15) C(16) 1.388(5) yes
C(16) C(11) 1.389(5) yes
C(14) Cl 1.748(3) yes
